data_2236665
loop_
_publ_author_name
'Suresh, J.'
'Vishnupriya, R.'
'Kumar, R. Ranjith'
'Sivakumar, S.'
'Lakshman, P. L. Nilantha'

_publ_section_title
;
 5''-(2,4-Dichlorobenzylidene)-1'-(2,4-dichlorophenyl)-1''-methyl-1',2',3',5',6',7',8',8a'-octahydrodispiro[acenaphthylene-1,3'-indolizine-2',3''-piperidine]-2,4''(1<i>H</i>)-dione
;
_journal_coeditor_code TK5147
_journal_issue 10
_journal_name_full 'Acta Crystallographica Section E'
_journal_page_first o2906
_journal_paper_doi 10.1107/S1600536812037956
_journal_volume 68
_journal_year 2012
_chemical_formula_iupac 'C37 H30 Cl4 N2 O2'
_chemical_formula_moiety 'C37 H30 Cl4 N2 O2'
_chemical_formula_sum 'C37 H30 Cl4 N2 O2'
_chemical_formula_weight 676.43
_chemical_name_systematic
;
5''-(2,4-Dichlorobenzylidene)-1'-(2,4-dichlorophenyl)-1''-methyl-
1',2',3',5',6',7',8',8a'-octahydrodispiro[acenaphthylene-1,3'-indolizine-
2',3''-piperidine]-2,4''(1<i>H</i>)-dione
;
_space_group_IT_number 14
_symmetry_cell_setting monoclinic
_symmetry_space_group_name_Hall '-P 2ybc'
_symmetry_space_group_name_H-M 'P 1 21/c 1'
_atom_sites_solution_hydrogens geom
_atom_sites_solution_primary direct
_atom_sites_solution_secondary difmap
_audit_creation_method SHELXL-97
_cell_angle_alpha 90.00
_cell_angle_beta 92.399(2)
_cell_angle_gamma 90.00
_cell_formula_units_Z 4
_cell_length_a 8.5695(2)
_cell_length_b 16.1634(5)
_cell_length_c 23.8325(7)
_cell_measurement_reflns_used 2000
_cell_measurement_temperature 293(2)
_cell_measurement_theta_max 31
_cell_measurement_theta_min 2
_cell_volume 3298.20(16)
_computing_cell_refinement 'SAINT (Bruker, 2004)'
_computing_data_collection 'APEX2 (Bruker, 2004)'
_computing_data_reduction 'SAINT (Bruker, 2004)'
_computing_molecular_graphics 'PLATON (Spek, 2009)'
_computing_publication_material 'SHELXL97 (Sheldrick, 2008)'
_computing_structure_refinement 'SHELXL97 (Sheldrick, 2008)'
_computing_structure_solution 'SHELXS97 (Sheldrick, 2008)'
_diffrn_ambient_temperature 293(2)
_diffrn_detector_area_resol_mean 0
_diffrn_measured_fraction_theta_full 0.990
_diffrn_measured_fraction_theta_max 0.990
_diffrn_measurement_device_type 'Bruker Kappa APEXII'
_diffrn_measurement_method '\w and \f'
_diffrn_radiation_monochromator graphite
_diffrn_radiation_source 'fine-focus sealed tube'
_diffrn_radiation_type MoK\a
_diffrn_radiation_wavelength 0.71073
_diffrn_reflns_av_R_equivalents 0.0293
_diffrn_reflns_av_sigmaI/netI 0.0222
_diffrn_reflns_limit_h_max 10
_diffrn_reflns_limit_h_min -10
_diffrn_reflns_limit_k_max 19
_diffrn_reflns_limit_k_min -19
_diffrn_reflns_limit_l_max 28
_diffrn_reflns_limit_l_min -28
_diffrn_reflns_number 29915
_diffrn_reflns_theta_full 25.00
_diffrn_reflns_theta_max 25.00
_diffrn_reflns_theta_min 2.12
_diffrn_standards_decay_% 0
_diffrn_standards_interval_count 0
_diffrn_standards_interval_time 0
_diffrn_standards_number 0
_exptl_absorpt_coefficient_mu 0.395
_exptl_absorpt_correction_T_max 0.974
_exptl_absorpt_correction_T_min 0.967
_exptl_absorpt_correction_type multi-scan
_exptl_absorpt_process_details '(SADABS; Sheldrick, 1996)'
_exptl_crystal_colour colourless
_exptl_crystal_density_diffrn 1.362
_exptl_crystal_density_method 'not measured'
_exptl_crystal_description block
_exptl_crystal_F_000 1400
_exptl_crystal_size_max 0.23
_exptl_crystal_size_mid 0.21
_exptl_crystal_size_min 0.19
_refine_diff_density_max 0.603
_refine_diff_density_min -0.553
_refine_ls_extinction_method none
_refine_ls_goodness_of_fit_ref 1.083
_refine_ls_hydrogen_treatment constr
_refine_ls_matrix_type full
_refine_ls_number_parameters 407
_refine_ls_number_reflns 5750
_refine_ls_number_restraints 0
_refine_ls_restrained_S_all 1.083
_refine_ls_R_factor_all 0.0563
_refine_ls_R_factor_gt 0.0411
_refine_ls_shift/su_max 0.000
_refine_ls_shift/su_mean 0.000
_refine_ls_structure_factor_coef Fsqd
_refine_ls_weighting_details 'calc w=1/[\s^2^(Fo^2^)+(0.0350P)^2^+2.1249P] where P=(Fo^2^+2Fc^2^)/3'
_refine_ls_weighting_scheme calc
_refine_ls_wR_factor_gt 0.0945
_refine_ls_wR_factor_ref 0.1047
_reflns_number_gt 4518
_reflns_number_total 5750
_reflns_threshold_expression I>2\s(I)
_cod_data_source_file tk5147.cif
_cod_data_source_block I
_cod_original_sg_symbol_H-M 'P 21/c'
_cod_database_code 2236665
_cod_database_fobs_code 2236665

loop_
_symmetry_equiv_pos_as_xyz
'x, y, z'
'-x, y+1/2, -z+1/2'
'-x, -y, -z'
'x, -y-1/2, z-1/2'

loop_
_atom_site_type_symbol
_atom_site_label
_atom_site_fract_x
_atom_site_fract_y
_atom_site_fract_z
_atom_site_U_iso_or_equiv
_atom_site_adp_type
_atom_site_calc_flag
_atom_site_refinement_flags
_atom_site_occupancy
_atom_site_symmetry_multiplicity
C C1 -0.1592(3) 0.47714(17) 0.28069(11) 0.0528(6) Uani d . 1 1
H H1A -0.2056 0.4443 0.3091 0.079 Uiso calc R 1 1
H H1B -0.2226 0.4742 0.2466 0.079 Uiso calc R 1 1
H H1C -0.1518 0.5336 0.2930 0.079 Uiso calc R 1 1
C C2 0.0685(2) 0.49258(14) 0.22637(9) 0.0412(5) Uani d . 1 1
H H2A 0.0701 0.5507 0.2364 0.049 Uiso calc R 1 1
H H2B 0.0059 0.4866 0.1917 0.049 Uiso calc R 1 1
C C3 0.2331(2) 0.46418(12) 0.21678(8) 0.0345(5) Uani d . 1 1
C C4 0.3245(2) 0.42014(13) 0.26274(8) 0.0344(5) Uani d . 1 1
C C5 0.2333(2) 0.38735(12) 0.31178(8) 0.0301(4) Uani d . 1 1
C C6 0.0974(2) 0.44638(12) 0.32082(8) 0.0333(4) Uani d . 1 1
H H6A 0.0398 0.4287 0.3529 0.040 Uiso calc R 1 1
H H6B 0.1364 0.5019 0.3280 0.040 Uiso calc R 1 1
C C7 0.3420(2) 0.37231(12) 0.36537(8) 0.0329(4) Uani d . 1 1
H H7 0.4501 0.3790 0.3542 0.039 Uiso calc R 1 1
C C8 0.3193(2) 0.28148(13) 0.37979(8) 0.0359(5) Uani d . 1 1
H H8 0.2270 0.2756 0.4024 0.043 Uiso calc R 1 1
C C9 0.4565(3) 0.23864(15) 0.40912(10) 0.0499(6) Uani d . 1 1
H H9A 0.4741 0.2615 0.4465 0.060 Uiso calc R 1 1
H H9B 0.5499 0.2476 0.3883 0.060 Uiso calc R 1 1
C C10 0.4239(3) 0.14666(16) 0.41318(11) 0.0603(7) Uani d . 1 1
H H10A 0.5147 0.1188 0.4299 0.072 Uiso calc R 1 1
H H10B 0.3370 0.1376 0.4372 0.072 Uiso calc R 1 1
C C11 0.3854(3) 0.11052(15) 0.35563(11) 0.0566(7) Uani d . 1 1
H H11A 0.3583 0.0526 0.3593 0.068 Uiso calc R 1 1
H H11B 0.4763 0.1142 0.3328 0.068 Uiso calc R 1 1
C C12 0.2503(3) 0.15664(13) 0.32705(10) 0.0468(6) Uani d . 1 1
H H12A 0.2310 0.1354 0.2893 0.056 Uiso calc R 1 1
H H12B 0.1565 0.1486 0.3478 0.056 Uiso calc R 1 1
C C13 0.1744(2) 0.29741(12) 0.29436(8) 0.0324(4) Uani d . 1 1
C C14 0.0011(2) 0.28284(13) 0.31192(10) 0.0413(5) Uani d . 1 1
C C15 -0.0909(3) 0.25445(15) 0.26233(12) 0.0519(6) Uani d . 1 1
C C16 0.0097(3) 0.24771(14) 0.21835(10) 0.0490(6) Uani d . 1 1
C C17 0.1641(3) 0.27180(13) 0.23272(9) 0.0387(5) Uani d . 1 1
C C18 0.2754(3) 0.26134(15) 0.19449(10) 0.0523(6) Uani d . 1 1
H H18 0.3790 0.2750 0.2032 0.063 Uiso calc R 1 1
C C19 0.2300(4) 0.22907(17) 0.14080(11) 0.0714(9) Uani d . 1 1
H H19 0.3056 0.2220 0.1143 0.086 Uiso calc R 1 1
C C20 0.0795(5) 0.20812(18) 0.12678(12) 0.0804(10) Uani d . 1 1
H H20 0.0542 0.1881 0.0910 0.097 Uiso calc R 1 1
C C21 -0.0373(4) 0.21633(17) 0.16545(13) 0.0691(9) Uani d . 1 1
C C22 -0.1976(5) 0.1935(2) 0.15962(18) 0.1010(14) Uani d . 1 1
H H22 -0.2364 0.1722 0.1256 0.121 Uiso calc R 1 1
C C23 -0.2948(4) 0.2021(2) 0.2026(2) 0.1132(16) Uani d . 1 1
H H23 -0.3991 0.1872 0.1969 0.136 Uiso calc R 1 1
C C24 -0.2451(3) 0.23215(19) 0.25496(17) 0.0831(10) Uani d . 1 1
H H24 -0.3138 0.2370 0.2840 0.100 Uiso calc R 1 1
C C31 0.3044(3) 0.47215(13) 0.16838(9) 0.0387(5) Uani d . 1 1
H H31 0.4048 0.4503 0.1681 0.046 Uiso calc R 1 1
C C32 0.2482(3) 0.51001(14) 0.11587(9) 0.0411(5) Uani d . 1 1
C C33 0.1588(3) 0.58133(16) 0.11353(10) 0.0547(6) Uani d . 1 1
H H33 0.1286 0.6048 0.1470 0.066 Uiso calc R 1 1
C C34 0.1126(3) 0.61910(19) 0.06375(11) 0.0678(8) Uani d . 1 1
H H34 0.0530 0.6672 0.0636 0.081 Uiso calc R 1 1
C C35 0.1566(3) 0.58405(18) 0.01424(11) 0.0617(7) Uani d . 1 1
C C36 0.2467(4) 0.51463(17) 0.01395(10) 0.0624(7) Uani d . 1 1
H H36 0.2769 0.4919 -0.0197 0.075 Uiso calc R 1 1
C C37 0.2923(3) 0.47867(15) 0.06447(10) 0.0516(6) Uani d . 1 1
C C71 0.3175(2) 0.43159(13) 0.41354(8) 0.0352(5) Uani d . 1 1
C C72 0.2167(3) 0.41435(15) 0.45610(9) 0.0479(6) Uani d . 1 1
H H72 0.1644 0.3639 0.4554 0.058 Uiso calc R 1 1
C C73 0.1907(3) 0.46867(16) 0.49932(10) 0.0528(6) Uani d . 1 1
H H73 0.1234 0.4546 0.5274 0.063 Uiso calc R 1 1
C C74 0.2651(3) 0.54342(15) 0.50045(9) 0.0466(6) Uani d . 1 1
C C75 0.3684(3) 0.56349(14) 0.46038(10) 0.0450(5) Uani d . 1 1
H H75 0.4208 0.6139 0.4617 0.054 Uiso calc R 1 1
C C76 0.3935(2) 0.50758(13) 0.41784(9) 0.0372(5) Uani d . 1 1
N N1 -0.00377(18) 0.44574(10) 0.27062(7) 0.0347(4) Uani d . 1 1
N N2 0.28776(19) 0.24449(10) 0.32468(7) 0.0343(4) Uani d . 1 1
O O1 0.46323(17) 0.40792(11) 0.25980(6) 0.0502(4) Uani d . 1 1
O O2 -0.04270(19) 0.28802(10) 0.35931(7) 0.0543(4) Uani d . 1 1
Cl Cl1 0.52441(8) 0.53684(4) 0.36800(3) 0.05731(18) Uani d . 1 1
Cl Cl2 0.22476(9) 0.61427(5) 0.55258(3) 0.0710(2) Uani d . 1 1
Cl Cl3 0.41405(13) 0.39329(5) 0.06305(3) 0.0963(3) Uani d . 1 1
Cl Cl4 0.10043(13) 0.63040(7) -0.04898(3) 0.1064(3) Uani d . 1 1

loop_
_atom_site_aniso_label
_atom_site_aniso_U_11
_atom_site_aniso_U_22
_atom_site_aniso_U_33
_atom_site_aniso_U_12
_atom_site_aniso_U_13
_atom_site_aniso_U_23
C1 0.0365(12) 0.0663(16) 0.0561(15) 0.0121(11) 0.0088(11) 0.0120(13)
C2 0.0388(12) 0.0477(13) 0.0374(12) 0.0057(10) 0.0034(9) 0.0070(10)
C3 0.0359(11) 0.0340(11) 0.0335(11) -0.0030(9) 0.0022(9) 0.0002(9)
C4 0.0336(12) 0.0363(11) 0.0334(11) -0.0025(9) 0.0020(9) -0.0024(9)
C5 0.0314(10) 0.0298(10) 0.0292(10) -0.0004(8) 0.0007(8) -0.0008(8)
C6 0.0366(11) 0.0310(11) 0.0326(10) 0.0017(8) 0.0047(9) -0.0002(9)
C7 0.0332(11) 0.0348(11) 0.0305(10) -0.0006(8) -0.0011(8) -0.0009(9)
C8 0.0420(12) 0.0352(11) 0.0303(10) 0.0008(9) -0.0004(9) 0.0005(9)
C9 0.0603(15) 0.0501(14) 0.0382(12) 0.0106(12) -0.0123(11) 0.0035(11)
C10 0.0800(19) 0.0476(15) 0.0524(15) 0.0169(13) -0.0087(13) 0.0122(12)
C11 0.0717(17) 0.0365(13) 0.0612(16) 0.0109(12) -0.0033(13) 0.0049(12)
C12 0.0572(14) 0.0318(12) 0.0511(14) -0.0005(10) -0.0007(11) -0.0021(10)
C13 0.0334(11) 0.0319(11) 0.0317(10) 0.0012(8) 0.0000(8) -0.0009(8)
C14 0.0380(12) 0.0295(11) 0.0565(14) 0.0002(9) 0.0028(11) -0.0023(10)
C15 0.0382(13) 0.0392(13) 0.0774(17) 0.0008(10) -0.0097(12) -0.0119(12)
C16 0.0562(15) 0.0321(12) 0.0565(14) 0.0088(10) -0.0228(12) -0.0098(11)
C17 0.0491(13) 0.0306(11) 0.0359(11) 0.0072(9) -0.0044(10) -0.0025(9)
C18 0.0714(17) 0.0435(14) 0.0425(13) 0.0094(12) 0.0064(12) -0.0054(11)
C19 0.124(3) 0.0498(16) 0.0408(15) 0.0223(17) 0.0108(16) -0.0073(12)
C20 0.135(3) 0.0565(18) 0.0467(16) 0.0218(19) -0.0341(19) -0.0194(14)
C21 0.090(2) 0.0474(16) 0.0660(18) 0.0200(15) -0.0392(17) -0.0195(14)
C22 0.098(3) 0.072(2) 0.126(3) 0.017(2) -0.073(3) -0.045(2)
C23 0.062(2) 0.088(3) 0.184(5) 0.0097(19) -0.053(3) -0.060(3)
C24 0.0433(16) 0.0658(19) 0.139(3) -0.0031(13) -0.0139(17) -0.034(2)
C31 0.0401(12) 0.0392(12) 0.0371(11) -0.0011(9) 0.0057(9) 0.0017(9)
C32 0.0464(13) 0.0440(13) 0.0333(11) -0.0033(10) 0.0064(9) 0.0041(10)
C33 0.0643(16) 0.0579(16) 0.0428(13) 0.0110(13) 0.0133(12) 0.0093(12)
C34 0.0735(19) 0.0722(19) 0.0583(17) 0.0209(15) 0.0104(14) 0.0213(15)
C35 0.0736(18) 0.0696(19) 0.0410(14) -0.0047(15) -0.0083(13) 0.0177(13)
C36 0.098(2) 0.0576(17) 0.0318(13) -0.0112(15) 0.0047(13) 0.0001(12)
C37 0.0712(16) 0.0455(14) 0.0387(13) -0.0027(12) 0.0096(11) 0.0024(11)
C71 0.0371(11) 0.0377(12) 0.0302(10) 0.0017(9) -0.0060(9) -0.0017(9)
C72 0.0546(14) 0.0475(14) 0.0422(13) -0.0101(11) 0.0071(11) -0.0067(11)
C73 0.0588(15) 0.0581(16) 0.0423(13) -0.0031(12) 0.0116(11) -0.0089(12)
C74 0.0498(14) 0.0498(14) 0.0394(12) 0.0084(11) -0.0071(10) -0.0132(11)
C75 0.0464(13) 0.0390(12) 0.0486(13) 0.0007(10) -0.0093(11) -0.0077(10)
C76 0.0364(11) 0.0374(12) 0.0372(11) 0.0030(9) -0.0050(9) 0.0008(9)
N1 0.0307(9) 0.0390(10) 0.0345(9) 0.0035(7) 0.0031(7) 0.0028(8)
N2 0.0392(9) 0.0288(9) 0.0345(9) 0.0026(7) -0.0034(7) -0.0013(7)
O1 0.0323(9) 0.0762(12) 0.0424(9) 0.0019(8) 0.0045(7) 0.0069(8)
O2 0.0505(10) 0.0524(10) 0.0617(11) -0.0038(8) 0.0217(8) -0.0015(8)
Cl1 0.0639(4) 0.0448(3) 0.0646(4) -0.0102(3) 0.0189(3) -0.0010(3)
Cl2 0.0791(5) 0.0718(5) 0.0623(4) 0.0039(4) 0.0055(3) -0.0346(4)
Cl3 0.1647(9) 0.0739(5) 0.0531(4) 0.0479(5) 0.0376(5) 0.0068(4)
Cl4 0.1384(8) 0.1225(8) 0.0564(5) 0.0076(6) -0.0180(5) 0.0381(5)

loop_
_atom_type_symbol
_atom_type_description
_atom_type_scat_dispersion_real
_atom_type_scat_dispersion_imag
_atom_type_scat_source
C C 0.0033 0.0016 'International Tables Vol C Tables 4.2.6.8 and 6.1.1.4'
H H 0.0000 0.0000 'International Tables Vol C Tables 4.2.6.8 and 6.1.1.4'
N N 0.0061 0.0033 'International Tables Vol C Tables 4.2.6.8 and 6.1.1.4'
O O 0.0106 0.0060 'International Tables Vol C Tables 4.2.6.8 and 6.1.1.4'
Cl Cl 0.1484 0.1585 'International Tables Vol C Tables 4.2.6.8 and 6.1.1.4'

loop_
_geom_angle_atom_site_label_1
_geom_angle_atom_site_label_2
_geom_angle_atom_site_label_3
_geom_angle
N1 C1 H1A 109.5
N1 C1 H1B 109.5
H1A C1 H1B 109.5
N1 C1 H1C 109.5
H1A C1 H1C 109.5
H1B C1 H1C 109.5
N1 C2 C3 112.30(17)
N1 C2 H2A 109.1
C3 C2 H2A 109.1
N1 C2 H2B 109.1
C3 C2 H2B 109.1
H2A C2 H2B 107.9
C31 C3 C4 115.66(18)
C31 C3 C2 124.5(2)
C4 C3 C2 119.79(17)
O1 C4 C3 121.33(18)
O1 C4 C5 121.55(18)
C3 C4 C5 117.04(16)
C6 C5 C4 108.00(16)
C6 C5 C7 114.36(15)
C4 C5 C7 111.76(16)
C6 C5 C13 111.90(16)
C4 C5 C13 106.54(15)
C7 C5 C13 104.03(15)
N1 C6 C5 108.20(15)
N1 C6 H6A 110.1
C5 C6 H6A 110.1
N1 C6 H6B 110.1
C5 C6 H6B 110.1
H6A C6 H6B 108.4
C71 C7 C8 114.53(16)
C71 C7 C5 114.96(16)
C8 C7 C5 104.84(16)
C71 C7 H7 107.4
C8 C7 H7 107.4
C5 C7 H7 107.4
N2 C8 C9 109.89(17)
N2 C8 C7 102.28(15)
C9 C8 C7 116.24(18)
N2 C8 H8 109.4
C9 C8 H8 109.4
C7 C8 H8 109.4
C8 C9 C10 109.7(2)
C8 C9 H9A 109.7
C10 C9 H9A 109.7
C8 C9 H9B 109.7
C10 C9 H9B 109.7
H9A C9 H9B 108.2
C11 C10 C9 110.7(2)
C11 C10 H10A 109.5
C9 C10 H10A 109.5
C11 C10 H10B 109.5
C9 C10 H10B 109.5
H10A C10 H10B 108.1
C10 C11 C12 110.5(2)
C10 C11 H11A 109.5
C12 C11 H11A 109.5
C10 C11 H11B 109.5
C12 C11 H11B 109.5
H11A C11 H11B 108.1
N2 C12 C11 109.34(19)
N2 C12 H12A 109.8
C11 C12 H12A 109.8
N2 C12 H12B 109.8
C11 C12 H12B 109.8
H12A C12 H12B 108.3
N2 C13 C17 109.14(16)
N2 C13 C14 113.25(16)
C17 C13 C14 101.40(16)
N2 C13 C5 102.07(15)
C17 C13 C5 120.34(16)
C14 C13 C5 111.06(15)
O2 C14 C15 126.7(2)
O2 C14 C13 124.8(2)
C15 C14 C13 108.24(19)
C24 C15 C16 120.5(3)
C24 C15 C14 131.8(3)
C16 C15 C14 107.7(2)
C15 C16 C21 122.9(3)
C15 C16 C17 113.7(2)
C21 C16 C17 123.4(3)
C18 C17 C16 118.8(2)
C18 C17 C13 131.8(2)
C16 C17 C13 108.99(19)
C17 C18 C19 118.5(3)
C17 C18 H18 120.8
C19 C18 H18 120.8
C20 C19 C18 122.2(3)
C20 C19 H19 118.9
C18 C19 H19 118.9
C19 C20 C21 120.8(3)
C19 C20 H20 119.6
C21 C20 H20 119.6
C20 C21 C16 116.2(3)
C20 C21 C22 128.8(3)
C16 C21 C22 114.9(3)
C23 C22 C21 121.4(3)
C23 C22 H22 119.3
C21 C22 H22 119.3
C22 C23 C24 122.7(3)
C22 C23 H23 118.7
C24 C23 H23 118.7
C15 C24 C23 117.6(3)
C15 C24 H24 121.2
C23 C24 H24 121.2
C3 C31 C32 129.5(2)
C3 C31 H31 115.2
C32 C31 H31 115.2
C33 C32 C37 116.0(2)
C33 C32 C31 123.2(2)
C37 C32 C31 120.7(2)
C34 C33 C32 122.9(2)
C34 C33 H33 118.6
C32 C33 H33 118.6
C35 C34 C33 118.5(3)
C35 C34 H34 120.8
C33 C34 H34 120.8
C36 C35 C34 121.3(2)
C36 C35 Cl4 119.3(2)
C34 C35 Cl4 119.4(2)
C35 C36 C37 118.9(2)
C35 C36 H36 120.6
C37 C36 H36 120.6
C36 C37 C32 122.5(2)
C36 C37 Cl3 117.91(19)
C32 C37 Cl3 119.55(19)
C72 C71 C76 115.28(19)
C72 C71 C7 122.47(19)
C76 C71 C7 122.25(18)
C73 C72 C71 122.9(2)
C73 C72 H72 118.5
C71 C72 H72 118.5
C74 C73 C72 119.2(2)
C74 C73 H73 120.4
C72 C73 H73 120.4
C73 C74 C75 120.7(2)
C73 C74 Cl2 119.40(19)
C75 C74 Cl2 119.85(19)
C74 C75 C76 118.8(2)
C74 C75 H75 120.6
C76 C75 H75 120.6
C75 C76 C71 123.0(2)
C75 C76 Cl1 116.72(17)
C71 C76 Cl1 120.31(16)
C6 N1 C1 112.44(17)
C6 N1 C2 109.68(16)
C1 N1 C2 110.96(17)
C12 N2 C8 113.42(17)
C12 N2 C13 116.49(17)
C8 N2 C13 107.43(15)

loop_
_geom_bond_atom_site_label_1
_geom_bond_atom_site_label_2
_geom_bond_distance
C1 N1 1.454(3)
C1 H1A 0.9600
C1 H1B 0.9600
C1 H1C 0.9600
C2 N1 1.457(3)
C2 C3 1.510(3)
C2 H2A 0.9700
C2 H2B 0.9700
C3 C31 1.334(3)
C3 C4 1.500(3)
C4 O1 1.210(2)
C4 C5 1.528(3)
C5 C6 1.528(3)
C5 C7 1.568(3)
C5 C13 1.588(3)
C6 N1 1.448(3)
C6 H6A 0.9700
C6 H6B 0.9700
C7 C71 1.517(3)
C7 C8 1.522(3)
C7 H7 0.9800
C8 N2 1.458(3)
C8 C9 1.511(3)
C8 H8 0.9800
C9 C10 1.517(4)
C9 H9A 0.9700
C9 H9B 0.9700
C10 C11 1.514(4)
C10 H10A 0.9700
C10 H10B 0.9700
C11 C12 1.515(3)
C11 H11A 0.9700
C11 H11B 0.9700
C12 N2 1.457(3)
C12 H12A 0.9700
C12 H12B 0.9700
C13 N2 1.462(3)
C13 C17 1.525(3)
C13 C14 1.578(3)
C14 O2 1.208(3)
C14 C15 1.467(3)
C15 C24 1.374(4)
C15 C16 1.389(4)
C16 C21 1.402(3)
C16 C17 1.408(3)
C17 C18 1.357(3)
C18 C19 1.421(4)
C18 H18 0.9300
C19 C20 1.361(5)
C19 H19 0.9300
C20 C21 1.395(5)
C20 H20 0.9300
C21 C22 1.424(5)
C22 C23 1.355(6)
C22 H22 0.9300
C23 C24 1.389(5)
C23 H23 0.9300
C24 H24 0.9300
C31 C32 1.457(3)
C31 H31 0.9300
C32 C33 1.384(3)
C32 C37 1.393(3)
C33 C34 1.377(3)
C33 H33 0.9300
C34 C35 1.376(4)
C34 H34 0.9300
C35 C36 1.362(4)
C35 Cl4 1.733(3)
C36 C37 1.379(3)
C36 H36 0.9300
C37 Cl3 1.731(3)
C71 C72 1.387(3)
C71 C76 1.392(3)
C72 C73 1.379(3)
C72 H72 0.9300
C73 C74 1.366(3)
C73 H73 0.9300
C74 C75 1.368(3)
C74 Cl2 1.735(2)
C75 C76 1.382(3)
C75 H75 0.9300
C76 Cl1 1.733(2)

loop_
_geom_hbond_atom_site_label_D
_geom_hbond_atom_site_label_H
_geom_hbond_atom_site_label_A
_geom_hbond_site_symmetry_A
_geom_hbond_distance_DH
_geom_hbond_distance_HA
_geom_hbond_distance_DA
_geom_hbond_angle_DHA
C8 H8 O2 . 0.98 2.50 3.122(3) 121
C10 H10a Cg1 2_645 0.97 2.68 3.5969 158

loop_
_geom_torsion_atom_site_label_1
_geom_torsion_atom_site_label_2
_geom_torsion_atom_site_label_3
_geom_torsion_atom_site_label_4
_geom_torsion
N1 C2 C3 C31 153.9(2)
N1 C2 C3 C4 -23.0(3)
C31 C3 C4 O1 14.3(3)
C2 C3 C4 O1 -168.5(2)
C31 C3 C4 C5 -162.48(18)
C2 C3 C4 C5 14.7(3)
O1 C4 C5 C6 150.4(2)
C3 C4 C5 C6 -32.8(2)
O1 C4 C5 C7 23.8(3)
C3 C4 C5 C7 -159.43(17)
O1 C4 C5 C13 -89.2(2)
C3 C4 C5 C13 87.6(2)
C4 C5 C6 N1 62.4(2)
C7 C5 C6 N1 -172.48(15)
C13 C5 C6 N1 -54.5(2)
C6 C5 C7 C71 -12.6(2)
C4 C5 C7 C71 110.51(19)
C13 C5 C7 C71 -134.93(17)
C6 C5 C7 C8 114.08(18)
C4 C5 C7 C8 -122.83(17)
C13 C5 C7 C8 -8.27(19)
C71 C7 C8 N2 158.36(16)
C5 C7 C8 N2 31.43(19)
C71 C7 C8 C9 -81.9(2)
C5 C7 C8 C9 151.13(18)
N2 C8 C9 C10 -56.6(2)
C7 C8 C9 C10 -172.14(19)
C8 C9 C10 C11 55.6(3)
C9 C10 C11 C12 -55.5(3)
C10 C11 C12 N2 55.8(3)
C6 C5 C13 N2 -141.69(16)
C4 C5 C13 N2 100.49(17)
C7 C5 C13 N2 -17.73(18)
C6 C5 C13 C17 97.4(2)
C4 C5 C13 C17 -20.4(2)
C7 C5 C13 C17 -138.64(17)
C6 C5 C13 C14 -20.7(2)
C4 C5 C13 C14 -138.51(17)
C7 C5 C13 C14 103.27(18)
N2 C13 C14 O2 56.1(3)
C17 C13 C14 O2 172.9(2)
C5 C13 C14 O2 -58.1(3)
N2 C13 C14 C15 -118.41(19)
C17 C13 C14 C15 -1.6(2)
C5 C13 C14 C15 127.42(18)
O2 C14 C15 C24 4.5(4)
C13 C14 C15 C24 178.9(3)
O2 C14 C15 C16 -172.1(2)
C13 C14 C15 C16 2.2(2)
C24 C15 C16 C21 -1.8(4)
C14 C15 C16 C21 175.3(2)
C24 C15 C16 C17 -179.1(2)
C14 C15 C16 C17 -2.0(3)
C15 C16 C17 C18 174.6(2)
C21 C16 C17 C18 -2.7(3)
C15 C16 C17 C13 0.9(3)
C21 C16 C17 C13 -176.4(2)
N2 C13 C17 C18 -52.3(3)
C14 C13 C17 C18 -172.1(2)
C5 C13 C17 C18 65.0(3)
N2 C13 C17 C16 120.24(18)
C14 C13 C17 C16 0.5(2)
C5 C13 C17 C16 -122.4(2)
C16 C17 C18 C19 2.1(3)
C13 C17 C18 C19 174.1(2)
C17 C18 C19 C20 -0.3(4)
C18 C19 C20 C21 -1.1(4)
C19 C20 C21 C16 0.6(4)
C19 C20 C21 C22 -176.1(3)
C15 C16 C21 C20 -175.8(2)
C17 C16 C21 C20 1.3(4)
C15 C16 C21 C22 1.4(4)
C17 C16 C21 C22 178.5(2)
C20 C21 C22 C23 176.7(4)
C16 C21 C22 C23 0.0(5)
C21 C22 C23 C24 -1.0(6)
C16 C15 C24 C23 0.8(4)
C14 C15 C24 C23 -175.6(3)
C22 C23 C24 C15 0.6(6)
C4 C3 C31 C32 179.0(2)
C2 C3 C31 C32 1.9(4)
C3 C31 C32 C33 38.4(4)
C3 C31 C32 C37 -146.3(2)
C37 C32 C33 C34 1.2(4)
C31 C32 C33 C34 176.7(2)
C32 C33 C34 C35 0.4(4)
C33 C34 C35 C36 -1.4(5)
C33 C34 C35 Cl4 -179.9(2)
C34 C35 C36 C37 0.8(4)
Cl4 C35 C36 C37 179.3(2)
C35 C36 C37 C32 0.8(4)
C35 C36 C37 Cl3 -177.1(2)
C33 C32 C37 C36 -1.8(4)
C31 C32 C37 C36 -177.4(2)
C33 C32 C37 Cl3 176.12(19)
C31 C32 C37 Cl3 0.5(3)
C8 C7 C71 C72 -29.0(3)
C5 C7 C71 C72 92.5(2)
C8 C7 C71 C76 151.57(19)
C5 C7 C71 C76 -86.9(2)
C76 C71 C72 C73 1.0(3)
C7 C71 C72 C73 -178.4(2)
C71 C72 C73 C74 0.9(4)
C72 C73 C74 C75 -2.2(4)
C72 C73 C74 Cl2 176.50(19)
C73 C74 C75 C76 1.5(4)
Cl2 C74 C75 C76 -177.16(17)
C74 C75 C76 C71 0.5(3)
C74 C75 C76 Cl1 179.48(17)
C72 C71 C76 C75 -1.7(3)
C7 C71 C76 C75 177.69(19)
C72 C71 C76 Cl1 179.33(17)
C7 C71 C76 Cl1 -1.2(3)
C5 C6 N1 C1 161.08(17)
C5 C6 N1 C2 -74.95(19)
C3 C2 N1 C6 52.4(2)
C3 C2 N1 C1 177.25(19)
C11 C12 N2 C8 -59.1(2)
C11 C12 N2 C13 175.37(18)
C9 C8 N2 C12 60.0(2)
C7 C8 N2 C12 -175.93(17)
C9 C8 N2 C13 -169.77(17)
C7 C8 N2 C13 -45.73(19)
C17 C13 N2 C12 -63.5(2)
C14 C13 N2 C12 48.6(2)
C5 C13 N2 C12 168.11(17)
C17 C13 N2 C8 168.05(16)
C14 C13 N2 C8 -79.8(2)
C5 C13 N2 C8 39.66(18)
